data_4301487
loop_
_publ_author_name
'Adel Hamada'
'Pierre Braunstein'

_publ_contact_author_address
;

Institut Le Bel, rue Blaise Pascal, 67000 STRASBOURG, FRANCE

;
_publ_contact_author_email braunst@chimie.u-strasbg.fr
_publ_contact_author_fax 0390241322
_publ_contact_author_name
;

Pierre Braunstein

;
_publ_contact_author_phone 0390241308
_publ_section_title
;
Bis(diphenylphosphino)methane-Phosphonate Ligands and Their Pd(II), Ni(II)
and Cu(I) Complexes. Catalytic Oligomerization of Ethylene
;
_journal_name_full 'Inorganic Chemistry'
_journal_page_first 1624
_journal_page_last 1637
_journal_paper_doi 10.1021/ic8020436
_journal_volume 48
_journal_year 2009
_chemical_formula_moiety 'C37 H31 Cl2 O3 P3 Pd'
_chemical_formula_sum 'C37 H31 Cl2 O3 P3 Pd'
_chemical_formula_weight 793.83
_chemical_name_systematic
; 
 ? 
;
_space_group_IT_number 14
_symmetry_cell_setting monoclinic
_symmetry_space_group_name_Hall '-P 2ybc'
_symmetry_space_group_name_H-M 'P 1 21/c 1'
_atom_sites_solution_hydrogens geom
_atom_sites_solution_primary direct
_atom_sites_solution_secondary difmap
_audit_creation_date 10-03-06
_audit_creation_method SHELXL-97
_cell_angle_alpha 90.00
_cell_angle_beta 97.21(5)
_cell_angle_gamma 90.00
_cell_formula_units_Z 4
_cell_length_a 10.4790(10)
_cell_length_b 15.764(2)
_cell_length_c 20.732(3)
_cell_measurement_reflns_used 7344
_cell_measurement_temperature 173(2)
_cell_measurement_theta_max 27.485
_cell_measurement_theta_min 0.998
_cell_volume 3397.7(8)
_computing_cell_refinement 'Denzo (Nonius B.V., 1998)'
_computing_data_collection 'Collect (Nonius B.V., 1998)'
_computing_data_reduction 'Denzo (Nonius B.V., 1998)'
_computing_molecular_graphics 'PLATON 98 (Spek, 1998)'
_computing_publication_material 'SHELXL-97 (Sheldrick, 1997)'
_computing_structure_refinement 'SHELXL-97 (Sheldrick, 1997)'
_computing_structure_solution 'SHELXS-97 (Sheldrick, 1997)'
_diffrn_ambient_temperature 173(2)
_diffrn_measured_fraction_theta_full 0.992
_diffrn_measured_fraction_theta_max 0.992
_diffrn_measurement_device_type KappaCCD
_diffrn_measurement_method '\p scans'
_diffrn_radiation_monochromator graphite
_diffrn_radiation_source 'fine-focus sealed tube'
_diffrn_radiation_type MoK\a
_diffrn_radiation_wavelength 0.71070
_diffrn_reflns_av_R_equivalents 0.1222
_diffrn_reflns_av_sigmaI/netI 0.1801
_diffrn_reflns_limit_h_max 13
_diffrn_reflns_limit_h_min -13
_diffrn_reflns_limit_k_max 18
_diffrn_reflns_limit_k_min -20
_diffrn_reflns_limit_l_max 26
_diffrn_reflns_limit_l_min -26
_diffrn_reflns_number 13260
_diffrn_reflns_theta_full 27.56
_diffrn_reflns_theta_max 27.56
_diffrn_reflns_theta_min 1.63
_exptl_absorpt_coefficient_mu 0.882
_exptl_absorpt_correction_type none
_exptl_crystal_colour yellow
_exptl_crystal_density_diffrn 1.552
_exptl_crystal_density_method 'not measured'
_exptl_crystal_description prism
_exptl_crystal_F_000 1608
_exptl_crystal_size_max 0.10
_exptl_crystal_size_mid 0.10
_exptl_crystal_size_min 0.10
_refine_diff_density_max 0.804
_refine_diff_density_min -0.758
_refine_diff_density_rms 0.181
_refine_ls_extinction_method none
_refine_ls_goodness_of_fit_ref 1.139
_refine_ls_hydrogen_treatment constr
_refine_ls_matrix_type full
_refine_ls_number_parameters 415
_refine_ls_number_reflns 7794
_refine_ls_number_restraints 0
_refine_ls_restrained_S_all 1.139
_refine_ls_R_factor_all 0.1554
_refine_ls_R_factor_gt 0.0832
_refine_ls_shift/su_max 0.001
_refine_ls_shift/su_mean 0.000
_refine_ls_structure_factor_coef Fsqd
_refine_ls_weighting_details 'calc w=1/[\s^2^(Fo^2^)+(0.0500P)^2^+0.0000P] where P=(Fo^2^+2Fc^2^)/3'
_refine_ls_weighting_scheme calc
_refine_ls_wR_factor_gt 0.1161
_refine_ls_wR_factor_ref 0.1489
_reflns_number_gt 4954
_reflns_number_total 7794
_reflns_threshold_expression >2sigma(I)
_cod_data_source_file ic8020436_si_001.cif
_cod_data_source_block hamada_27_01_04
_cod_original_cell_volume 3397.7(7)
_cod_original_sg_symbol_Hall '-P 2yac'
_cod_original_sg_symbol_H-M 'P 21/c'
_cod_database_code 4301487

loop_
_symmetry_equiv_pos_as_xyz
'x, y, z'
'-x, y+1/2, -z+1/2'
'-x, -y, -z'
'x, -y-1/2, z-1/2'

loop_
_atom_site_label
_atom_site_type_symbol
_atom_site_fract_x
_atom_site_fract_y
_atom_site_fract_z
_atom_site_U_iso_or_equiv
_atom_site_adp_type
_atom_site_occupancy
_atom_site_symmetry_multiplicity
_atom_site_calc_flag
_atom_site_refinement_flags
_atom_site_disorder_assembly
_atom_site_disorder_group
Pd Pd 0.85918(4) 0.54887(3) 0.16869(2) 0.01544(14) Uani 1 1 d . . .
Cl1 Cl 0.96426(14) 0.41836(10) 0.18920(8) 0.0318(4) Uani 1 1 d . . .
Cl2 Cl 0.65354(13) 0.48602(10) 0.14923(8) 0.0274(4) Uani 1 1 d . . .
P1 P 1.04002(13) 0.62492(9) 0.18019(7) 0.0154(3) Uani 1 1 d . . .
P2 P 0.79570(12) 0.68241(9) 0.14708(7) 0.0159(3) Uani 1 1 d . . .
P3 P 1.01624(14) 0.81100(9) 0.11522(8) 0.0193(4) Uani 1 1 d . . .
O1 O 0.9465(4) 0.8911(2) 0.1166(2) 0.0277(10) Uani 1 1 d . . .
O2 O 1.0209(4) 0.7697(2) 0.04648(19) 0.0267(10) Uani 1 1 d . . .
O3 O 1.1619(3) 0.8109(2) 0.14665(19) 0.0259(10) Uani 1 1 d . . .
C1 C 1.1324(5) 0.6329(4) 0.2599(3) 0.0169(13) Uani 1 1 d . . .
C2 C 1.1714(5) 0.7107(4) 0.2867(3) 0.0209(14) Uani 1 1 d . . .
H2 H 1.1541 0.7612 0.2621 0.025 Uiso 1 1 calc . . .
C3 C 1.2356(5) 0.7151(4) 0.3494(3) 0.0274(15) Uani 1 1 d . . .
H3 H 1.2620 0.7684 0.3679 0.033 Uiso 1 1 calc . . .
C4 C 1.2607(6) 0.6417(5) 0.3844(3) 0.0328(17) Uani 1 1 d . . .
H4 H 1.3054 0.6447 0.4271 0.039 Uiso 1 1 calc . . .
C5 C 1.2224(6) 0.5641(4) 0.3587(4) 0.0408(19) Uani 1 1 d . . .
H5 H 1.2399 0.5139 0.3835 0.049 Uiso 1 1 calc . . .
C6 C 1.1577(5) 0.5600(4) 0.2960(3) 0.0295(16) Uani 1 1 d . . .
H6 H 1.1308 0.5066 0.2779 0.035 Uiso 1 1 calc . . .
C7 C 1.1475(5) 0.6068(3) 0.1200(3) 0.0160(13) Uani 1 1 d . . .
C8 C 1.0947(5) 0.5832(4) 0.0573(3) 0.0241(14) Uani 1 1 d . . .
H8 H 1.0054 0.5712 0.0485 0.029 Uiso 1 1 calc . . .
C9 C 1.1722(6) 0.5771(4) 0.0080(3) 0.0298(16) Uani 1 1 d . . .
H9 H 1.1355 0.5621 -0.0347 0.036 Uiso 1 1 calc . . .
C10 C 1.3007(6) 0.5927(4) 0.0205(3) 0.0342(17) Uani 1 1 d . . .
H10 H 1.3533 0.5895 -0.0135 0.041 Uiso 1 1 calc . . .
C11 C 1.3544(5) 0.6131(5) 0.0828(4) 0.045(2) Uani 1 1 d . . .
H11 H 1.4446 0.6217 0.0919 0.054 Uiso 1 1 calc . . .
C12 C 1.2772(5) 0.6212(5) 0.1325(3) 0.0373(18) Uani 1 1 d . . .
H12 H 1.3145 0.6366 0.1750 0.045 Uiso 1 1 calc . . .
C13 C 0.6973(5) 0.7377(4) 0.1998(3) 0.0193(13) Uani 1 1 d . . .
C14 C 0.5941(5) 0.6943(4) 0.2202(3) 0.0261(15) Uani 1 1 d . . .
H14 H 0.5795 0.6363 0.2091 0.031 Uiso 1 1 calc . . .
C15 C 0.5130(5) 0.7368(5) 0.2568(3) 0.0340(17) Uani 1 1 d . . .
H15 H 0.4434 0.7073 0.2719 0.041 Uiso 1 1 calc . . .
C16 C 0.5317(6) 0.8208(5) 0.2717(3) 0.0385(18) Uani 1 1 d . . .
H16 H 0.4732 0.8495 0.2956 0.046 Uiso 1 1 calc . . .
C17 C 0.6343(6) 0.8642(4) 0.2523(3) 0.0380(18) Uani 1 1 d . . .
H17 H 0.6480 0.9221 0.2639 0.046 Uiso 1 1 calc . . .
C18 C 0.7179(6) 0.8227(4) 0.2156(3) 0.0307(16) Uani 1 1 d . . .
H18 H 0.7883 0.8523 0.2015 0.037 Uiso 1 1 calc . . .
C19 C 0.7225(5) 0.7043(4) 0.0647(3) 0.0198(14) Uani 1 1 d . . .
C20 C 0.6910(5) 0.6366(4) 0.0227(3) 0.0255(15) Uani 1 1 d . . .
H20 H 0.7131 0.5803 0.0364 0.031 Uiso 1 1 calc . . .
C21 C 0.6274(6) 0.6511(5) -0.0389(3) 0.0416(19) Uani 1 1 d . . .
H21 H 0.6051 0.6050 -0.0677 0.050 Uiso 1 1 calc . . .
C22 C 0.5963(6) 0.7340(5) -0.0584(3) 0.043(2) Uani 1 1 d . . .
H22 H 0.5517 0.7443 -0.1005 0.051 Uiso 1 1 calc . . .
C23 C 0.6293(6) 0.8009(5) -0.0175(4) 0.0426(19) Uani 1 1 d . . .
H23 H 0.6099 0.8572 -0.0318 0.051 Uiso 1 1 calc . . .
C24 C 0.6907(6) 0.7868(4) 0.0445(3) 0.0334(17) Uani 1 1 d . . .
H24 H 0.7112 0.8331 0.0732 0.040 Uiso 1 1 calc . . .
C25 C 0.9588(5) 0.7298(3) 0.1649(3) 0.0140(12) Uani 1 1 d . . .
H25 H 0.9604 0.7562 0.2088 0.017 Uiso 1 1 calc . . .
C26 C 1.2524(5) 0.8725(4) 0.1329(3) 0.0223(14) Uani 1 1 d . . .
C27 C 1.3082(7) 0.8675(5) 0.0767(4) 0.051(2) Uani 1 1 d . . .
H27 H 1.2839 0.8243 0.0456 0.061 Uiso 1 1 calc . . .
C28 C 1.4008(7) 0.9268(5) 0.0662(4) 0.057(2) Uani 1 1 d . . .
H28 H 1.4400 0.9249 0.0273 0.068 Uiso 1 1 calc . . .
C29 C 1.4359(6) 0.9879(5) 0.1117(4) 0.0404(19) Uani 1 1 d . . .
H29 H 1.4999 1.0281 0.1043 0.048 Uiso 1 1 calc . . .
C30 C 1.3804(6) 0.9918(5) 0.1677(4) 0.0430(19) Uani 1 1 d . . .
H30 H 1.4053 1.0347 0.1990 0.052 Uiso 1 1 calc . . .
C31 C 1.2868(6) 0.9323(4) 0.1786(3) 0.0321(16) Uani 1 1 d . . .
H31 H 1.2478 0.9338 0.2176 0.038 Uiso 1 1 calc . . .
C32 C 0.9716(5) 0.8015(4) -0.0158(3) 0.0218(14) Uani 1 1 d . . .
C33 C 0.9676(6) 0.8862(4) -0.0294(3) 0.0375(18) Uani 1 1 d . . .
H33 H 0.9966 0.9269 0.0030 0.045 Uiso 1 1 calc . . .
C34 C 0.9206(7) 0.9111(4) -0.0915(4) 0.0418(19) Uani 1 1 d . . .
H34 H 0.9164 0.9698 -0.1018 0.050 Uiso 1 1 calc . . .
C35 C 0.8795(6) 0.8527(5) -0.1388(3) 0.0357(17) Uani 1 1 d . . .
H35 H 0.8459 0.8710 -0.1812 0.043 Uiso 1 1 calc . . .
C36 C 0.8873(5) 0.7678(4) -0.1242(3) 0.0304(16) Uani 1 1 d . . .
H36 H 0.8605 0.7269 -0.1568 0.036 Uiso 1 1 calc . . .
C37 C 0.9343(6) 0.7419(4) -0.0619(3) 0.0269(15) Uani 1 1 d . . .
H37 H 0.9405 0.6833 -0.0515 0.032 Uiso 1 1 calc . . .

loop_
_atom_site_aniso_label
_atom_site_aniso_U_11
_atom_site_aniso_U_22
_atom_site_aniso_U_33
_atom_site_aniso_U_23
_atom_site_aniso_U_13
_atom_site_aniso_U_12
Pd 0.0156(2) 0.0138(2) 0.0173(3) 0.0000(2) 0.00345(17) -0.00082(18)
Cl1 0.0365(9) 0.0163(8) 0.0425(11) 0.0006(8) 0.0044(8) 0.0042(6)
Cl2 0.0242(8) 0.0314(9) 0.0267(10) 0.0002(8) 0.0031(7) -0.0112(6)
P1 0.0139(7) 0.0156(8) 0.0165(9) 0.0001(7) 0.0015(6) 0.0016(6)
P2 0.0151(7) 0.0160(8) 0.0167(9) 0.0011(7) 0.0025(6) 0.0013(6)
P3 0.0239(8) 0.0146(9) 0.0195(9) 0.0023(7) 0.0030(7) -0.0018(6)
O1 0.038(2) 0.017(2) 0.029(3) 0.003(2) 0.007(2) 0.0010(18)
O2 0.047(3) 0.018(2) 0.014(2) 0.0027(19) 0.0023(19) 0.0054(19)
O3 0.025(2) 0.024(3) 0.028(3) 0.008(2) 0.0024(18) -0.0064(18)
C1 0.009(3) 0.023(3) 0.018(3) -0.002(3) 0.001(2) 0.005(2)
C2 0.020(3) 0.023(4) 0.019(4) 0.002(3) 0.002(3) 0.005(2)
C3 0.024(3) 0.035(4) 0.024(4) -0.013(3) 0.006(3) 0.001(3)
C4 0.023(3) 0.048(5) 0.026(4) 0.002(4) -0.005(3) 0.001(3)
C5 0.046(4) 0.033(4) 0.038(5) 0.016(4) -0.014(3) 0.002(3)
C6 0.028(4) 0.022(4) 0.034(4) 0.005(3) -0.013(3) 0.002(3)
C7 0.015(3) 0.017(3) 0.017(3) 0.000(3) 0.005(2) 0.003(2)
C8 0.023(3) 0.022(3) 0.028(4) -0.004(3) 0.005(3) -0.002(3)
C9 0.036(4) 0.034(4) 0.019(4) -0.008(3) 0.001(3) -0.001(3)
C10 0.034(4) 0.046(5) 0.026(4) -0.007(4) 0.018(3) 0.001(3)
C11 0.015(3) 0.074(6) 0.049(5) -0.017(4) 0.016(3) -0.006(3)
C12 0.019(4) 0.060(5) 0.032(4) -0.009(4) 0.000(3) 0.000(3)
C13 0.018(3) 0.026(4) 0.013(3) 0.002(3) -0.001(2) 0.006(2)
C14 0.022(3) 0.037(4) 0.020(4) -0.008(3) 0.003(3) -0.004(3)
C15 0.023(3) 0.053(5) 0.027(4) -0.002(4) 0.010(3) 0.005(3)
C16 0.037(4) 0.047(5) 0.032(5) -0.008(4) 0.008(3) 0.022(3)
C17 0.049(4) 0.030(4) 0.038(5) -0.002(4) 0.015(4) 0.018(3)
C18 0.038(4) 0.023(4) 0.033(4) 0.001(3) 0.012(3) 0.002(3)
C19 0.016(3) 0.026(4) 0.018(4) 0.003(3) 0.006(2) 0.002(2)
C20 0.026(3) 0.031(4) 0.019(4) 0.000(3) 0.002(3) 0.001(3)
C21 0.039(4) 0.063(6) 0.023(4) -0.007(4) 0.005(3) -0.004(4)
C22 0.041(4) 0.067(6) 0.019(4) 0.013(4) 0.000(3) 0.014(4)
C23 0.049(4) 0.044(5) 0.032(5) 0.013(4) -0.007(4) 0.020(4)
C24 0.033(4) 0.030(4) 0.036(5) 0.003(3) -0.005(3) 0.010(3)
C25 0.018(3) 0.009(3) 0.016(3) 0.001(2) 0.003(2) 0.001(2)
C26 0.018(3) 0.023(4) 0.026(4) 0.003(3) 0.003(3) -0.002(2)
C27 0.069(5) 0.051(5) 0.040(5) -0.026(4) 0.031(4) -0.027(4)
C28 0.059(5) 0.070(6) 0.049(6) -0.007(5) 0.034(4) -0.029(4)
C29 0.026(4) 0.037(4) 0.056(6) 0.020(4) -0.002(4) -0.011(3)
C30 0.047(4) 0.033(4) 0.045(5) -0.006(4) -0.011(4) -0.014(3)
C31 0.038(4) 0.038(4) 0.021(4) -0.002(3) 0.006(3) -0.001(3)
C32 0.023(3) 0.025(4) 0.018(4) 0.004(3) 0.006(3) 0.001(3)
C33 0.063(5) 0.019(4) 0.028(4) 0.004(3) -0.005(3) -0.012(3)
C34 0.075(5) 0.019(4) 0.030(5) 0.014(4) -0.002(4) -0.002(3)
C35 0.038(4) 0.049(5) 0.019(4) 0.007(4) 0.000(3) 0.001(3)
C36 0.027(3) 0.044(5) 0.021(4) -0.009(3) 0.005(3) 0.002(3)
C37 0.037(4) 0.024(4) 0.021(4) 0.006(3) 0.011(3) 0.006(3)

loop_
_atom_type_symbol
_atom_type_description
_atom_type_scat_dispersion_real
_atom_type_scat_dispersion_imag
_atom_type_scat_source
C C 0.0033 0.0016 'International Tables Vol C Tables 4.2.6.8 and 6.1.1.4'
H H 0.0000 0.0000 'International Tables Vol C Tables 4.2.6.8 and 6.1.1.4'
Cl Cl 0.1484 0.1585 'International Tables Vol C Tables 4.2.6.8 and 6.1.1.4'
P P 0.1023 0.0942 'International Tables Vol C Tables 4.2.6.8 and 6.1.1.4'
Pd Pd -0.9988 1.0072 'International Tables Vol C Tables 4.2.6.8 and 6.1.1.4'
O O 0.0106 0.0060 'International Tables Vol C Tables 4.2.6.8 and 6.1.1.4'

loop_
_geom_angle_atom_site_label_1
_geom_angle_atom_site_label_2
_geom_angle_atom_site_label_3
_geom_angle
_geom_angle_site_symmetry_1
_geom_angle_site_symmetry_3
_geom_angle_publ_flag
P1 Pd P2 75.09(5) . . ?
P1 Pd Cl1 94.52(5) . . ?
P2 Pd Cl1 169.29(5) . . ?
P1 Pd Cl2 171.69(6) . . ?
P2 Pd Cl2 96.81(6) . . ?
Cl1 Pd Cl2 93.47(6) . . ?
C7 P1 C1 109.5(2) . . ?
C7 P1 C25 109.4(2) . . ?
C1 P1 C25 105.9(3) . . ?
C7 P1 Pd 115.88(19) . . ?
C1 P1 Pd 118.96(19) . . ?
C25 P1 Pd 95.43(16) . . ?
C19 P2 C13 105.7(2) . . ?
C19 P2 C25 112.3(3) . . ?
C13 P2 C25 105.3(2) . . ?
C19 P2 Pd 116.6(2) . . ?
C13 P2 Pd 120.55(19) . . ?
C25 P2 Pd 95.50(17) . . ?
O1 P3 O2 116.6(2) . . ?
O1 P3 O3 116.9(2) . . ?
O2 P3 O3 103.6(2) . . ?
O1 P3 C25 113.6(2) . . ?
O2 P3 C25 106.0(2) . . ?
O3 P3 C25 98.0(2) . . ?
C32 O2 P3 128.9(4) . . ?
C26 O3 P3 123.6(3) . . ?
C6 C1 C2 119.6(5) . . ?
C6 C1 P1 118.8(4) . . ?
C2 C1 P1 121.6(4) . . ?
C3 C2 C1 120.2(5) . . ?
C3 C2 H2 119.9 . . ?
C1 C2 H2 119.9 . . ?
C4 C3 C2 119.4(6) . . ?
C4 C3 H3 120.3 . . ?
C2 C3 H3 120.3 . . ?
C3 C4 C5 121.2(6) . . ?
C3 C4 H4 119.4 . . ?
C5 C4 H4 119.4 . . ?
C4 C5 C6 119.3(6) . . ?
C4 C5 H5 120.4 . . ?
C6 C5 H5 120.4 . . ?
C1 C6 C5 120.4(6) . . ?
C1 C6 H6 119.8 . . ?
C5 C6 H6 119.8 . . ?
C12 C7 C8 119.2(5) . . ?
C12 C7 P1 122.2(5) . . ?
C8 C7 P1 118.4(4) . . ?
C9 C8 C7 120.2(5) . . ?
C9 C8 H8 119.9 . . ?
C7 C8 H8 119.9 . . ?
C10 C9 C8 120.3(6) . . ?
C10 C9 H9 119.9 . . ?
C8 C9 H9 119.9 . . ?
C9 C10 C11 119.8(6) . . ?
C9 C10 H10 120.1 . . ?
C11 C10 H10 120.1 . . ?
C10 C11 C12 120.5(6) . . ?
C10 C11 H11 119.8 . . ?
C12 C11 H11 119.8 . . ?
C7 C12 C11 119.9(6) . . ?
C7 C12 H12 120.0 . . ?
C11 C12 H12 120.0 . . ?
C14 C13 C18 120.4(5) . . ?
C14 C13 P2 118.0(5) . . ?
C18 C13 P2 121.4(4) . . ?
C15 C14 C13 119.0(6) . . ?
C15 C14 H14 120.5 . . ?
C13 C14 H14 120.5 . . ?
C16 C15 C14 120.8(6) . . ?
C16 C15 H15 119.6 . . ?
C14 C15 H15 119.6 . . ?
C15 C16 C17 120.7(6) . . ?
C15 C16 H16 119.7 . . ?
C17 C16 H16 119.7 . . ?
C16 C17 C18 119.6(6) . . ?
C16 C17 H17 120.2 . . ?
C18 C17 H17 120.2 . . ?
C13 C18 C17 119.4(6) . . ?
C13 C18 H18 120.3 . . ?
C17 C18 H18 120.3 . . ?
C20 C19 C24 120.0(6) . . ?
C20 C19 P2 118.8(5) . . ?
C24 C19 P2 121.1(5) . . ?
C21 C20 C19 119.9(6) . . ?
C21 C20 H20 120.0 . . ?
C19 C20 H20 120.0 . . ?
C20 C21 C22 119.4(7) . . ?
C20 C21 H21 120.3 . . ?
C22 C21 H21 120.3 . . ?
C23 C22 C21 120.6(6) . . ?
C23 C22 H22 119.7 . . ?
C21 C22 H22 119.7 . . ?
C22 C23 C24 120.3(6) . . ?
C22 C23 H23 119.8 . . ?
C24 C23 H23 119.8 . . ?
C23 C24 C19 119.7(6) . . ?
C23 C24 H24 120.1 . . ?
C19 C24 H24 120.1 . . ?
P3 C25 P2 122.6(3) . . ?
P3 C25 P1 123.4(3) . . ?
P2 C25 P1 93.8(2) . . ?
P3 C25 H25 105.0 . . ?
P2 C25 H25 105.0 . . ?
P1 C25 H25 105.0 . . ?
C31 C26 C27 122.1(6) . . ?
C31 C26 O3 117.6(5) . . ?
C27 C26 O3 120.2(6) . . ?
C26 C27 C28 118.6(6) . . ?
C26 C27 H27 120.7 . . ?
C28 C27 H27 120.7 . . ?
C29 C28 C27 120.0(7) . . ?
C29 C28 H28 120.0 . . ?
C27 C28 H28 120.0 . . ?
C30 C29 C28 120.9(6) . . ?
C30 C29 H29 119.5 . . ?
C28 C29 H29 119.5 . . ?
C29 C30 C31 119.4(6) . . ?
C29 C30 H30 120.3 . . ?
C31 C30 H30 120.3 . . ?
C26 C31 C30 119.0(6) . . ?
C26 C31 H31 120.5 . . ?
C30 C31 H31 120.5 . . ?
C37 C32 C33 122.1(6) . . ?
C37 C32 O2 115.8(5) . . ?
C33 C32 O2 122.1(6) . . ?
C32 C33 C34 118.0(6) . . ?
C32 C33 H33 121.0 . . ?
C34 C33 H33 121.0 . . ?
C35 C34 C33 121.4(6) . . ?
C35 C34 H34 119.3 . . ?
C33 C34 H34 119.3 . . ?
C36 C35 C34 119.4(6) . . ?
C36 C35 H35 120.3 . . ?
C34 C35 H35 120.3 . . ?
C35 C36 C37 119.8(6) . . ?
C35 C36 H36 120.1 . . ?
C37 C36 H36 120.1 . . ?
C32 C37 C36 119.3(6) . . ?
C32 C37 H37 120.4 . . ?
C36 C37 H37 120.4 . . ?

loop_
_geom_bond_atom_site_label_1
_geom_bond_atom_site_label_2
_geom_bond_distance
_geom_bond_site_symmetry_2
_geom_bond_publ_flag
Pd P1 2.2298(14) . ?
Pd P2 2.2362(15) . ?
Pd Cl1 2.3469(16) . ?
Pd Cl2 2.3601(14) . ?
P1 C7 1.806(5) . ?
P1 C1 1.812(6) . ?
P1 C25 1.869(5) . ?
P2 C19 1.816(6) . ?
P2 C13 1.817(6) . ?
P2 C25 1.859(5) . ?
P3 O1 1.461(4) . ?
P3 O2 1.573(4) . ?
P3 O3 1.582(4) . ?
P3 C25 1.793(5) . ?
O2 C32 1.421(7) . ?
O3 C26 1.411(6) . ?
C1 C6 1.379(8) . ?
C1 C2 1.388(8) . ?
C2 C3 1.387(8) . ?
C2 H2 0.9500 . ?
C3 C4 1.373(9) . ?
C3 H3 0.9500 . ?
C4 C5 1.374(9) . ?
C4 H4 0.9500 . ?
C5 C6 1.390(9) . ?
C5 H5 0.9500 . ?
C6 H6 0.9500 . ?
C7 C12 1.370(7) . ?
C7 C8 1.397(8) . ?
C8 C9 1.387(8) . ?
C8 H8 0.9500 . ?
C9 C10 1.361(8) . ?
C9 H9 0.9500 . ?
C10 C11 1.381(9) . ?
C10 H10 0.9500 . ?
C11 C12 1.393(9) . ?
C11 H11 0.9500 . ?
C12 H12 0.9500 . ?
C13 C14 1.390(7) . ?
C13 C18 1.390(8) . ?
C14 C15 1.381(8) . ?
C14 H14 0.9500 . ?
C15 C16 1.369(9) . ?
C15 H15 0.9500 . ?
C16 C17 1.376(9) . ?
C16 H16 0.9500 . ?
C17 C18 1.393(8) . ?
C17 H17 0.9500 . ?
C18 H18 0.9500 . ?
C19 C20 1.391(8) . ?
C19 C24 1.393(8) . ?
C20 C21 1.384(9) . ?
C20 H20 0.9500 . ?
C21 C22 1.395(10) . ?
C21 H21 0.9500 . ?
C22 C23 1.370(10) . ?
C22 H22 0.9500 . ?
C23 C24 1.380(9) . ?
C23 H23 0.9500 . ?
C24 H24 0.9500 . ?
C25 H25 1.0000 . ?
C26 C31 1.355(8) . ?
C26 C27 1.369(9) . ?
C27 C28 1.384(9) . ?
C27 H27 0.9500 . ?
C28 C29 1.367(10) . ?
C28 H28 0.9500 . ?
C29 C30 1.363(10) . ?
C29 H29 0.9500 . ?
C30 C31 1.397(9) . ?
C30 H30 0.9500 . ?
C31 H31 0.9500 . ?
C32 C37 1.362(8) . ?
C32 C33 1.365(8) . ?
C33 C34 1.375(9) . ?
C33 H33 0.9500 . ?
C34 C35 1.375(9) . ?
C34 H34 0.9500 . ?
C35 C36 1.373(9) . ?
C35 H35 0.9500 . ?
C36 C37 1.384(8) . ?
C36 H36 0.9500 . ?
C37 H37 0.9500 . ?

loop_
_geom_torsion_atom_site_label_1
_geom_torsion_atom_site_label_2
_geom_torsion_atom_site_label_3
_geom_torsion_atom_site_label_4
_geom_torsion
_geom_torsion_site_symmetry_1
_geom_torsion_site_symmetry_2
_geom_torsion_site_symmetry_3
_geom_torsion_site_symmetry_4
_geom_torsion_publ_flag
P2 Pd P1 C7 -111.5(2) . . . . ?
Cl1 Pd P1 C7 65.9(2) . . . . ?
Cl2 Pd P1 C7 -98.3(4) . . . . ?
P2 Pd P1 C1 114.7(2) . . . . ?
Cl1 Pd P1 C1 -67.9(2) . . . . ?
Cl2 Pd P1 C1 127.9(4) . . . . ?
P2 Pd P1 C25 3.22(18) . . . . ?
Cl1 Pd P1 C25 -179.44(18) . . . . ?
Cl2 Pd P1 C25 16.4(5) . . . . ?
P1 Pd P2 C19 115.1(2) . . . . ?
Cl1 Pd P2 C19 100.6(4) . . . . ?
Cl2 Pd P2 C19 -63.0(2) . . . . ?
P1 Pd P2 C13 -114.7(2) . . . . ?
Cl1 Pd P2 C13 -129.1(4) . . . . ?
Cl2 Pd P2 C13 67.2(2) . . . . ?
P1 Pd P2 C25 -3.24(18) . . . . ?
Cl1 Pd P2 C25 -17.7(4) . . . . ?
Cl2 Pd P2 C25 178.66(18) . . . . ?
O1 P3 O2 C32 3.4(5) . . . . ?
O3 P3 O2 C32 -126.5(4) . . . . ?
C25 P3 O2 C32 131.0(5) . . . . ?
O1 P3 O3 C26 -48.7(5) . . . . ?
O2 P3 O3 C26 81.0(5) . . . . ?
C25 P3 O3 C26 -170.3(4) . . . . ?
C7 P1 C1 C6 -89.2(5) . . . . ?
C25 P1 C1 C6 152.9(5) . . . . ?
Pd P1 C1 C6 47.3(5) . . . . ?
C7 P1 C1 C2 94.6(5) . . . . ?
C25 P1 C1 C2 -23.3(5) . . . . ?
Pd P1 C1 C2 -129.0(4) . . . . ?
C6 C1 C2 C3 0.1(8) . . . . ?
P1 C1 C2 C3 176.3(4) . . . . ?
C1 C2 C3 C4 0.4(9) . . . . ?
C2 C3 C4 C5 -0.6(9) . . . . ?
C3 C4 C5 C6 0.4(10) . . . . ?
C2 C1 C6 C5 -0.3(9) . . . . ?
P1 C1 C6 C5 -176.6(5) . . . . ?
C4 C5 C6 C1 0.1(10) . . . . ?
C1 P1 C7 C12 -16.4(6) . . . . ?
C25 P1 C7 C12 99.3(6) . . . . ?
Pd P1 C7 C12 -154.3(5) . . . . ?
C1 P1 C7 C8 168.3(4) . . . . ?
C25 P1 C7 C8 -76.1(5) . . . . ?
Pd P1 C7 C8 30.3(5) . . . . ?
C12 C7 C8 C9 -2.1(9) . . . . ?
P1 C7 C8 C9 173.4(5) . . . . ?
C7 C8 C9 C10 1.2(10) . . . . ?
C8 C9 C10 C11 1.1(11) . . . . ?
C9 C10 C11 C12 -2.5(12) . . . . ?
C8 C7 C12 C11 0.7(10) . . . . ?
P1 C7 C12 C11 -174.6(6) . . . . ?
C10 C11 C12 C7 1.6(12) . . . . ?
C19 P2 C13 C14 90.0(5) . . . . ?
C25 P2 C13 C14 -151.0(4) . . . . ?
Pd P2 C13 C14 -44.9(5) . . . . ?
C19 P2 C13 C18 -85.2(5) . . . . ?
C25 P2 C13 C18 33.8(5) . . . . ?
Pd P2 C13 C18 139.9(4) . . . . ?
C18 C13 C14 C15 -0.6(9) . . . . ?
P2 C13 C14 C15 -175.9(5) . . . . ?
C13 C14 C15 C16 1.6(10) . . . . ?
C14 C15 C16 C17 -2.2(11) . . . . ?
C15 C16 C17 C18 1.9(11) . . . . ?
C14 C13 C18 C17 0.2(9) . . . . ?
P2 C13 C18 C17 175.4(5) . . . . ?
C16 C17 C18 C13 -0.9(10) . . . . ?
C13 P2 C19 C20 -126.9(5) . . . . ?
C25 P2 C19 C20 118.8(4) . . . . ?
Pd P2 C19 C20 10.1(5) . . . . ?
C13 P2 C19 C24 49.2(5) . . . . ?
C25 P2 C19 C24 -65.2(5) . . . . ?
Pd P2 C19 C24 -173.9(4) . . . . ?
C24 C19 C20 C21 -0.4(9) . . . . ?
P2 C19 C20 C21 175.7(5) . . . . ?
C19 C20 C21 C22 0.4(9) . . . . ?
C20 C21 C22 C23 0.7(10) . . . . ?
C21 C22 C23 C24 -1.9(11) . . . . ?
C22 C23 C24 C19 1.9(10) . . . . ?
C20 C19 C24 C23 -0.8(9) . . . . ?
P2 C19 C24 C23 -176.7(5) . . . . ?
O1 P3 C25 P2 66.0(4) . . . . ?
O2 P3 C25 P2 -63.4(4) . . . . ?
O3 P3 C25 P2 -170.0(3) . . . . ?
O1 P3 C25 P1 -173.0(3) . . . . ?
O2 P3 C25 P1 57.6(4) . . . . ?
O3 P3 C25 P1 -49.0(4) . . . . ?
C19 P2 C25 P3 16.2(4) . . . . ?
C13 P2 C25 P3 -98.3(4) . . . . ?
Pd P2 C25 P3 137.9(3) . . . . ?
C19 P2 C25 P1 -117.9(3) . . . . ?
C13 P2 C25 P1 127.5(3) . . . . ?
Pd P2 C25 P1 3.7(2) . . . . ?
C7 P1 C25 P3 -17.5(4) . . . . ?
C1 P1 C25 P3 100.4(4) . . . . ?
Pd P1 C25 P3 -137.4(3) . . . . ?
C7 P1 C25 P2 116.1(3) . . . . ?
C1 P1 C25 P2 -125.9(2) . . . . ?
Pd P1 C25 P2 -3.8(2) . . . . ?
P3 O3 C26 C31 104.8(6) . . . . ?
P3 O3 C26 C27 -79.2(7) . . . . ?
C31 C26 C27 C28 -1.3(12) . . . . ?
O3 C26 C27 C28 -177.1(7) . . . . ?
C26 C27 C28 C29 0.8(13) . . . . ?
C27 C28 C29 C30 -0.3(13) . . . . ?
C28 C29 C30 C31 0.2(11) . . . . ?
C27 C26 C31 C30 1.2(10) . . . . ?
O3 C26 C31 C30 177.1(6) . . . . ?
C29 C30 C31 C26 -0.7(10) . . . . ?
P3 O2 C32 C37 -150.5(4) . . . . ?
P3 O2 C32 C33 32.6(8) . . . . ?
C37 C32 C33 C34 2.0(10) . . . . ?
O2 C32 C33 C34 178.7(6) . . . . ?
C32 C33 C34 C35 -0.5(11) . . . . ?
C33 C34 C35 C36 -1.0(11) . . . . ?
C34 C35 C36 C37 1.1(10) . . . . ?
C33 C32 C37 C36 -2.0(9) . . . . ?
O2 C32 C37 C36 -178.9(5) . . . . ?
C35 C36 C37 C32 0.4(9) . . . . ?
